data_7715903
loop_
_publ_author_name
'Bhunia, Pradip'
'Maity, Souvik'
'Ghosh, Tanmoy Kumar'
'Mondal, Arpan'
'Mayans, J&#xfa;lia'
'Ghosh, Ashutosh'

_publ_section_title
;
 Cu(II)-Ln(III) (Ln = Gd, Tb and Dy) complexes of an unsymmetrical
 N<sub>2</sub>O<sub>3</sub> donor ligand: field induced SMM behaviour of
 Cu(II)-Tb(III) complexes.
;
_journal_issue 21
_journal_name_full 'Dalton transactions (Cambridge, England : 2003)'
_journal_page_first 9171
_journal_page_last 9182
_journal_paper_doi 10.1039/d4dt00304g
_journal_volume 53
_journal_year 2024
_chemical_formula_moiety 'C18 H20 Cu Gd N5 O13'
_chemical_formula_sum 'C18 H20 Cu Gd N5 O13'
_chemical_formula_weight 735.183
_space_group_crystal_system monoclinic
_space_group_IT_number 14
_space_group_name_Hall '-P 2ybc'
_space_group_name_H-M_alt 'P 1 21/c 1'
_symmetry_Int_Tables_number 14
_audit_creation_date 2024-01-29
_audit_creation_method
;
Olex2 1.5
(compiled 2021.07.19 svn.r715e62df for OlexSys, GUI svn.r6380)
;
_audit_update_record
;
2024-04-19 deposited with the CCDC.	2024-05-01 downloaded from the CCDC.
;
_cell_angle_alpha 90
_cell_angle_beta 93.587(3)
_cell_angle_gamma 90
_cell_formula_units_Z 4
_cell_length_a 10.341(2)
_cell_length_b 13.390(3)
_cell_length_c 17.753(3)
_cell_measurement_reflns_used 5502
_cell_measurement_temperature 273(2)
_cell_measurement_theta_max 27.341
_cell_measurement_theta_min 1.906
_cell_volume 2453.4(8)
_computing_cell_refinement 'Bruker SAINT'
_computing_data_collection 'Bruker APEX2'
_computing_data_reduction 'Bruker SAINT'
_computing_molecular_graphics 'Olex2 1.5 (Dolomanov et al., 2009)'
_computing_publication_material 'Olex2 1.5 (Dolomanov et al., 2009)'
_computing_structure_refinement 'olex2.refine 1.5 (Bourhis et al., 2015)'
_computing_structure_solution 'SHELXT 2014/5 (Sheldrick, 2014)'
_diffrn_ambient_temperature 273.15
_diffrn_measured_fraction_theta_full 1.0000
_diffrn_measured_fraction_theta_max 0.9922
_diffrn_measurement_device_type 'Bruker APEX-II CCD'
_diffrn_measurement_method '\f and \w scans'
_diffrn_radiation_type 'Mo K\a'
_diffrn_radiation_wavelength 0.71073
_diffrn_reflns_av_R_equivalents 0.0474
_diffrn_reflns_av_unetI/netI 0.0236
_diffrn_reflns_Laue_measured_fraction_full 1.0000
_diffrn_reflns_Laue_measured_fraction_max 0.9922
_diffrn_reflns_limit_h_max 13
_diffrn_reflns_limit_h_min -13
_diffrn_reflns_limit_k_max 17
_diffrn_reflns_limit_k_min -17
_diffrn_reflns_limit_l_max 22
_diffrn_reflns_limit_l_min -22
_diffrn_reflns_number 58162
_diffrn_reflns_point_group_measured_fraction_full 1.0000
_diffrn_reflns_point_group_measured_fraction_max 0.9922
_diffrn_reflns_theta_full 25.2417
_diffrn_reflns_theta_max 27.34
_diffrn_reflns_theta_min 1.91
_exptl_absorpt_coefficient_mu 3.623
_exptl_absorpt_correction_T_max 0.680
_exptl_absorpt_correction_T_min 0.322
_exptl_absorpt_correction_type empirical
_exptl_absorpt_process_details sadabs
_exptl_crystal_colour brown
_exptl_crystal_colour_primary brown
_exptl_crystal_density_diffrn 1.991
_exptl_crystal_description block
_exptl_crystal_F_000 1443.058
_exptl_crystal_size_max 0.44
_exptl_crystal_size_mid 0.34
_exptl_crystal_size_min 0.12
_refine_diff_density_max 3.2938
_refine_diff_density_min -0.9169
_refine_diff_density_rms 0.1367
_refine_ls_d_res_high 0.7737
_refine_ls_d_res_low 10.6824
_refine_ls_goodness_of_fit_ref 1.0933
_refine_ls_hydrogen_treatment mixed
_refine_ls_matrix_type full
_refine_ls_number_constraints 33
_refine_ls_number_parameters 348
_refine_ls_number_reflns 5502
_refine_ls_number_restraints 3
_refine_ls_restrained_S_all 1.0930
_refine_ls_R_factor_all 0.0410
_refine_ls_R_factor_gt 0.0309
_refine_ls_shift/su_max -0.0007
_refine_ls_shift/su_mean 0.0001
_refine_ls_structure_factor_coef Fsqd
_refine_ls_weighting_details 'w=1/[\s^2^(Fo^2^)+(0.0303P)^2^+5.8089P] where P=(Fo^2^+2Fc^2^)/3'
_refine_ls_weighting_scheme calc
_refine_ls_wR_factor_gt 0.0694
_refine_ls_wR_factor_ref 0.0778
_reflns_Friedel_coverage 0.0
_reflns_limit_h_max 13
_reflns_limit_h_min -13
_reflns_limit_k_max 17
_reflns_limit_k_min 0
_reflns_limit_l_max 22
_reflns_limit_l_min 0
_reflns_number_gt 4698
_reflns_number_total 5502
_reflns_threshold_expression I>=2u(I)
_cod_data_source_file d4dt00304g2.cif
_cod_data_source_block 1Gd
_cod_depositor_comments 'Adding full bibliography for 7715903--7715905.cif.'
_cod_original_cell_volume 2453.2(8)
_cod_database_code 7715903
_olex2_refinement_description
;
1. Fixed Uiso
 At 1.2 times of:
  All C(H) groups, All C(H,H) groups
 At 1.5 times of:
  All C(H,H,H) groups, All O(H) groups
2. Restrained distances
 O1-H1
 0.85 with sigma of 0.01
 C1-H1
 1.861671 with sigma of 0.02
 Gd1-H1
 2.829842 with sigma of 0.02
3.a Secondary CH2 refined with riding coordinates:
 C41(H41a,H41b), C40(H40a,H40b)
3.b Aromatic/amide H refined with riding coordinates:
 C38(H38), C43(H43), C36(H36), C33(H33), C46(H46), C45(H45), C47(H47),
 C34(H34), C35(H35)
3.c Idealised Me refined as rotating group:
 C482(H48a,H48b,H48c), C1(H1a,H1b,H1c)
;
_olex2_submission_special_instructions 'No special instructions were received'

loop_
_space_group_symop_id
_space_group_symop_operation_xyz
1 x,y,z
2 -x,y+1/2,-z+1/2
3 -x,-y,-z
4 x,-y-1/2,z-1/2

loop_
_atom_site_label
_atom_site_type_symbol
_atom_site_fract_x
_atom_site_fract_y
_atom_site_fract_z
_atom_site_U_iso_or_equiv
_atom_site_adp_type
_atom_site_occupancy
_atom_site_refinement_flags_posn
Gd1 Gd 0.268763(18) 0.446630(14) 0.235186(11) 0.03148(7) Uani 1.000000 D
Cu3 Cu 0.55836(5) 0.36939(4) 0.30856(3) 0.03314(12) Uani 1.000000 .
O31 O 0.3931(3) 0.3965(2) 0.34923(14) 0.0327(6) Uani 1.000000 .
O50 O 0.4644(3) 0.3694(2) 0.21173(15) 0.0345(6) Uani 1.000000 .
O481 O 0.3083(3) 0.3993(2) 0.09499(16) 0.0426(7) Uani 1.000000 .
O1 O 0.2282(3) 0.2709(2) 0.2544(2) 0.0479(8) Uani 1.000000 D
O84 O 0.5468(3) 0.6836(2) 0.17950(19) 0.0533(9) Uani 1.000000 .
O83 O 0.3857(3) 0.5840(2) 0.1851(2) 0.0535(8) Uani 1.000000 .
O73 O 0.0867(3) 0.4887(3) 0.3172(2) 0.0553(9) Uani 1.000000 .
O71 O 0.2497(3) 0.5882(2) 0.3247(2) 0.0518(8) Uani 1.000000 .
N42 N 0.7217(3) 0.3359(3) 0.2689(2) 0.0385(8) Uani 1.000000 .
O63 O 0.0559(3) 0.4059(2) 0.1737(2) 0.0499(8) Uani 1.000000 .
N82 N 0.4967(4) 0.6118(3) 0.2107(2) 0.0442(9) Uani 1.000000 .
N39 N 0.6568(3) 0.3817(3) 0.4034(2) 0.0379(8) Uani 1.000000 .
O61 O 0.1162(3) 0.5584(2) 0.1629(2) 0.0559(9) Uani 1.000000 .
N72 N 0.1405(4) 0.5666(3) 0.3471(2) 0.0517(10) Uani 1.000000 .
C32 C 0.3713(4) 0.3831(3) 0.4221(2) 0.0319(8) Uani 1.000000 .
O64 O -0.0782(4) 0.5148(3) 0.1231(3) 0.0861(14) Uani 1.000000 .
N62 N 0.0268(4) 0.4940(3) 0.1524(2) 0.0525(10) Uani 1.000000 .
C37 C 0.4725(4) 0.3802(3) 0.4798(2) 0.0354(9) Uani 1.000000 .
C49 C 0.5187(4) 0.3658(3) 0.1451(2) 0.0317(8) Uani 1.000000 .
O74 O 0.0911(4) 0.6155(4) 0.3949(2) 0.0835(13) Uani 1.000000 .
C48 C 0.4364(4) 0.3812(3) 0.0804(2) 0.0384(9) Uani 1.000000 .
O81 O 0.5511(5) 0.5692(3) 0.2645(2) 0.0880(16) Uani 1.000000 .
C38 C 0.6092(4) 0.3848(3) 0.4677(2) 0.0389(9) Uani 1.000000 .
H38 H 0.6666(4) 0.3903(3) 0.5100(2) 0.0467(11) Uiso 1.000000 R
C43 C 0.7442(4) 0.3297(3) 0.1991(3) 0.0415(10) Uani 1.000000 .
H43 H 0.8281(4) 0.3133(3) 0.1875(3) 0.0497(12) Uiso 1.000000 R
C36 C 0.4401(5) 0.3703(3) 0.5554(2) 0.0445(11) Uani 1.000000 .
H36 H 0.5061(5) 0.3700(3) 0.5935(2) 0.0534(13) Uiso 1.000000 R
C33 C 0.2444(5) 0.3713(3) 0.4431(3) 0.0433(10) Uani 1.000000 .
H33 H 0.1767(5) 0.3701(3) 0.4061(3) 0.0520(12) Uiso 1.000000 R
C44 C 0.6500(4) 0.3459(3) 0.1368(2) 0.0397(9) Uani 1.000000 .
C46 C 0.6129(6) 0.3576(3) 0.0014(3) 0.0530(13) Uani 1.000000 .
H46 H 0.6444(6) 0.3552(3) -0.0465(3) 0.0636(15) Uiso 1.000000 R
C41 C 0.8243(4) 0.3177(4) 0.3280(3) 0.0473(11) Uani 1.000000 .
H41a H 0.8241(4) 0.2482(4) 0.3434(3) 0.0568(13) Uiso 1.000000 R
H41b H 0.9084(4) 0.3332(4) 0.3096(3) 0.0568(13) Uiso 1.000000 R
C45 C 0.6945(5) 0.3412(3) 0.0632(3) 0.0488(12) Uani 1.000000 .
H45 H 0.7811(5) 0.3266(3) 0.0569(3) 0.0585(14) Uiso 1.000000 R
C47 C 0.4833(5) 0.3778(3) 0.0093(2) 0.0455(11) Uani 1.000000 .
H47 H 0.4279(5) 0.3890(3) -0.0332(2) 0.0546(13) Uiso 1.000000 R
C40 C 0.7970(4) 0.3852(4) 0.3945(3) 0.0483(11) Uani 1.000000 .
H40a H 0.8240(4) 0.4531(4) 0.3847(3) 0.0580(14) Uiso 1.000000 R
H40b H 0.8440(4) 0.3618(4) 0.4401(3) 0.0580(14) Uiso 1.000000 R
C34 C 0.2173(5) 0.3614(4) 0.5183(3) 0.0519(12) Uani 1.000000 .
H34 H 0.1318(5) 0.3547(4) 0.5310(3) 0.0623(15) Uiso 1.000000 R
C35 C 0.3157(6) 0.3613(3) 0.5741(3) 0.0523(12) Uani 1.000000 .
H35 H 0.2969(6) 0.3551(3) 0.6245(3) 0.0627(15) Uiso 1.000000 R
C482 C 0.2173(5) 0.4055(4) 0.0298(3) 0.0582(14) Uani 1.000000 .
H48a H 0.229(3) 0.4678(14) 0.0043(13) 0.087(2) Uiso 1.000000 GR
H48b H 0.232(3) 0.3514(18) -0.0040(11) 0.087(2) Uiso 1.000000 GR
H48c H 0.1305(5) 0.401(3) 0.0457(4) 0.087(2) Uiso 1.000000 GR
C1 C 0.1285(5) 0.2008(4) 0.2474(4) 0.0749(19) Uani 1.000000 D
H1a H 0.085(3) 0.198(3) 0.2937(10) 0.112(3) Uiso 1.000000 GR
H1b H 0.068(2) 0.2200(19) 0.2069(17) 0.112(3) Uiso 1.000000 GR
H1c H 0.1639(8) 0.1364(8) 0.237(3) 0.112(3) Uiso 1.000000 GR
H1 H 0.294(2) 0.2433(16) 0.277(3) 0.0718(12) Uiso 1.000000 DR

loop_
_atom_site_aniso_label
_atom_site_aniso_U_11
_atom_site_aniso_U_22
_atom_site_aniso_U_33
_atom_site_aniso_U_12
_atom_site_aniso_U_13
_atom_site_aniso_U_23
Gd1 0.02771(11) 0.02895(10) 0.03733(12) -0.00105(7) -0.00151(7) 0.00458(8)
Cu3 0.0313(2) 0.0403(3) 0.0279(2) 0.0068(2) 0.00217(19) -0.00005(19)
O31 0.0350(15) 0.0375(15) 0.0260(13) 0.0065(12) 0.0051(11) 0.0037(11)
O50 0.0346(15) 0.0438(16) 0.0255(13) 0.0029(12) 0.0048(11) 0.0031(11)
O481 0.0507(19) 0.0428(17) 0.0332(15) 0.0007(14) -0.0071(13) -0.0024(13)
O1 0.0444(18) 0.0320(15) 0.066(2) -0.0060(13) -0.0096(16) 0.0084(14)
O84 0.064(2) 0.0451(18) 0.0499(19) -0.0247(16) -0.0007(16) 0.0062(15)
O83 0.054(2) 0.0434(18) 0.064(2) -0.0195(16) 0.0079(17) 0.0023(16)
O73 0.0437(19) 0.062(2) 0.061(2) -0.0014(17) 0.0020(16) 0.0014(18)
O71 0.0445(19) 0.0451(18) 0.066(2) 0.0001(15) 0.0056(16) -0.0081(16)
N42 0.0324(18) 0.0415(19) 0.042(2) 0.0035(15) 0.0047(15) -0.0048(15)
O63 0.0378(17) 0.0396(17) 0.070(2) -0.0056(14) -0.0114(15) 0.0027(16)
N82 0.067(3) 0.0352(19) 0.0299(18) -0.0167(18) 0.0015(17) -0.0025(15)
N39 0.0370(19) 0.0402(19) 0.0359(19) 0.0067(15) -0.0031(15) -0.0015(15)
O61 0.052(2) 0.0400(18) 0.073(2) -0.0037(15) -0.0196(18) 0.0083(16)
N72 0.046(2) 0.061(3) 0.048(2) 0.018(2) 0.0020(19) 0.001(2)
C32 0.044(2) 0.0232(17) 0.0292(19) 0.0057(16) 0.0067(16) 0.0020(14)
O64 0.060(2) 0.081(3) 0.111(4) 0.016(2) -0.049(2) -0.005(3)
N62 0.048(2) 0.052(2) 0.056(2) 0.0029(19) -0.0169(19) -0.0033(19)
C37 0.053(3) 0.0227(18) 0.030(2) 0.0045(17) 0.0030(18) 0.0009(15)
C49 0.042(2) 0.0256(18) 0.0286(19) -0.0057(16) 0.0080(16) 0.0006(14)
O74 0.080(3) 0.100(3) 0.072(3) 0.029(3) 0.019(2) -0.025(2)
C48 0.053(3) 0.0254(19) 0.037(2) -0.0025(17) 0.0037(19) -0.0016(16)
O81 0.148(5) 0.061(3) 0.050(2) -0.030(3) -0.036(3) 0.0171(19)
C38 0.049(3) 0.032(2) 0.035(2) 0.0056(18) -0.0074(19) -0.0008(17)
C43 0.033(2) 0.040(2) 0.053(3) 0.0018(18) 0.0139(19) -0.005(2)
C36 0.070(3) 0.035(2) 0.029(2) 0.006(2) 0.004(2) 0.0006(17)
C33 0.045(3) 0.046(2) 0.040(2) 0.005(2) 0.0113(19) 0.0038(19)
C44 0.044(2) 0.036(2) 0.041(2) -0.0050(18) 0.0132(19) -0.0021(18)
C46 0.084(4) 0.043(3) 0.035(2) -0.009(2) 0.022(2) -0.0029(19)
C41 0.033(2) 0.058(3) 0.051(3) 0.012(2) -0.000(2) -0.001(2)
C45 0.058(3) 0.044(2) 0.047(3) -0.006(2) 0.026(2) -0.005(2)
C47 0.076(3) 0.034(2) 0.026(2) -0.006(2) 0.004(2) 0.0013(17)
C40 0.033(2) 0.057(3) 0.053(3) 0.002(2) -0.008(2) -0.006(2)
C34 0.059(3) 0.048(3) 0.051(3) 0.000(2) 0.026(2) 0.004(2)
C35 0.082(4) 0.043(3) 0.034(2) 0.004(2) 0.020(2) 0.0035(19)
C482 0.065(3) 0.066(3) 0.042(3) -0.002(3) -0.017(2) -0.000(2)
C1 0.048(3) 0.041(3) 0.139(6) -0.005(2) 0.029(3) 0.002(3)

loop_
_atom_type_symbol
_atom_type_scat_dispersion_real
_atom_type_scat_dispersion_imag
_atom_type_scat_Cromer_Mann_a1
_atom_type_scat_Cromer_Mann_a2
_atom_type_scat_Cromer_Mann_a3
_atom_type_scat_Cromer_Mann_a4
_atom_type_scat_Cromer_Mann_b1
_atom_type_scat_Cromer_Mann_b2
_atom_type_scat_Cromer_Mann_b3
_atom_type_scat_Cromer_Mann_b4
_atom_type_scat_Cromer_Mann_c
_atom_type_scat_source
_atom_type_scat_dispersion_source
C 0.00347 0.00161 2.31000 1.02000 1.58860 0.86500 20.84390 10.20750 0.56870 51.65120 0.21560 'International Tables Volume C Table 6.1.1.4 (pp. 500-502)' 'Henke, Gullikson and Davis, At. Data and Nucl. Data Tables, 1993, 54, 2'
Cu 0.34125 1.28947 13.33800 7.16760 5.61580 1.67350 3.58280 0.24700 11.39660 64.81260 1.19100 'International Tables Volume C Table 6.1.1.4 (pp. 500-502)' 'Henke, Gullikson and Davis, At. Data and Nucl. Data Tables, 1993, 54, 2'
Gd 0.10424 4.27310 25.07090 19.07980 13.85180 3.54545 2.25341 0.18195 12.93310 101.39800 2.41960 'International Tables Volume C Table 6.1.1.4 (pp. 500-502)' 'Henke, Gullikson and Davis, At. Data and Nucl. Data Tables, 1993, 54, 2'
H 0.00000 0.00000 0.49300 0.32291 0.14019 0.04081 10.51090 26.12570 3.14236 57.79970 0.00304 'International Tables Volume C Table 6.1.1.4 (pp. 500-502)' 'Henke, Gullikson and Davis, At. Data and Nucl. Data Tables, 1993, 54, 2'
N 0.00653 0.00323 12.21260 3.13220 2.01250 1.16630 0.00570 9.89330 28.99750 0.58260 -11.52900 'International Tables Volume C Table 6.1.1.4 (pp. 500-502)' 'Henke, Gullikson and Davis, At. Data and Nucl. Data Tables, 1993, 54, 2'
O 0.01158 0.00611 3.04850 2.28680 1.54630 0.86700 13.27710 5.70110 0.32390 32.90890 0.25080 'International Tables Volume C Table 6.1.1.4 (pp. 500-502)' 'Henke, Gullikson and Davis, At. Data and Nucl. Data Tables, 1993, 54, 2'

loop_
_geom_angle_atom_site_label_1
_geom_angle_atom_site_label_2
_geom_angle_atom_site_label_3
_geom_angle
_geom_angle_site_symmetry_1
_geom_angle_site_symmetry_3
_geom_angle_publ_flag
O31 Gd1 Cu3 34.53(6) . . ?
O50 Gd1 Cu3 33.82(6) . . ?
O50 Gd1 O31 66.78(9) . . ?
O481 Gd1 Cu3 96.07(7) . . ?
O481 Gd1 O31 128.26(9) . . ?
O481 Gd1 O50 62.33(9) . . ?
O1 Gd1 Cu3 78.68(7) . . ?
O1 Gd1 O31 72.57(10) . . ?
O1 Gd1 O50 75.75(10) . . ?
O1 Gd1 O481 86.43(11) . . ?
O83 Gd1 Cu3 85.52(9) . . ?
O83 Gd1 O31 105.54(11) . . ?
O83 Gd1 O50 79.12(11) . . ?
O83 Gd1 O481 73.88(11) . . ?
O83 Gd1 O1 153.29(12) . . ?
O73 Gd1 Cu3 121.78(8) . . ?
O73 Gd1 O31 87.45(10) . . ?
O73 Gd1 O50 153.08(10) . . ?
O73 Gd1 O481 140.33(10) . . ?
O73 Gd1 O1 89.62(12) . . ?
O73 Gd1 O83 117.06(12) . . ?
O71 Gd1 Cu3 95.24(8) . . ?
O71 Gd1 O31 74.73(10) . . ?
O71 Gd1 O50 123.77(10) . . ?
O71 Gd1 O481 144.33(11) . . ?
O71 Gd1 O1 129.00(12) . . ?
O71 Gd1 O83 73.43(12) . . ?
O71 Gd1 O73 50.77(11) . . ?
O63 Gd1 Cu3 149.07(8) . . ?
O63 Gd1 O31 136.35(10) . . ?
O63 Gd1 O50 125.82(11) . . ?
O63 Gd1 O481 73.33(11) . . ?
O63 Gd1 O1 71.83(10) . . ?
O63 Gd1 O83 117.60(12) . . ?
O63 Gd1 O73 67.97(12) . . ?
O63 Gd1 O71 110.39(11) . . ?
O61 Gd1 Cu3 155.92(8) . . ?
O61 Gd1 O31 152.65(11) . . ?
O61 Gd1 O50 135.05(12) . . ?
O61 Gd1 O481 77.66(11) . . ?
O61 Gd1 O1 123.44(10) . . ?
O61 Gd1 O83 70.40(12) . . ?
O61 Gd1 O73 71.86(13) . . ?
O61 Gd1 O71 78.30(12) . . ?
O61 Gd1 O63 51.61(10) . . ?
N72 Gd1 Cu3 109.65(8) . . ?
N72 Gd1 O31 79.91(10) . . ?
N72 Gd1 O50 142.86(10) . . ?
N72 Gd1 O481 151.35(10) . . ?
N72 Gd1 O1 110.31(13) . . ?
N72 Gd1 O83 95.19(13) . . ?
N72 Gd1 O73 25.73(12) . . ?
N72 Gd1 O71 25.05(11) . . ?
N72 Gd1 O63 89.55(12) . . ?
N72 Gd1 O61 73.71(12) . . ?
N62 Gd1 Cu3 171.22(9) . . ?
N62 Gd1 O31 151.88(11) . . ?
N62 Gd1 O50 137.65(11) . . ?
N62 Gd1 O481 75.65(11) . . ?
N62 Gd1 O1 97.63(11) . . ?
N62 Gd1 O83 94.81(13) . . ?
N62 Gd1 O73 65.79(12) . . ?
N62 Gd1 O71 93.26(11) . . ?
N62 Gd1 O63 25.83(11) . . ?
N62 Gd1 O61 25.90(11) . . ?
N62 Gd1 N72 79.08(12) . . ?
O31 Cu3 Gd1 45.37(8) . . ?
O50 Cu3 Gd1 42.52(8) . . ?
O50 Cu3 O31 85.67(11) . . ?
N42 Cu3 Gd1 135.48(11) . . ?
N42 Cu3 O31 177.36(14) . . ?
N42 Cu3 O50 94.54(13) . . ?
N39 Cu3 Gd1 136.56(11) . . ?
N39 Cu3 O31 95.11(13) . . ?
N39 Cu3 O50 174.78(14) . . ?
N39 Cu3 N42 84.91(15) . . ?
Cu3 O31 Gd1 100.10(10) . . ?
C32 O31 Gd1 137.0(2) . . ?
C32 O31 Cu3 122.9(2) . . ?
Cu3 O50 Gd1 103.66(11) . . ?
C49 O50 Gd1 126.1(2) . . ?
C49 O50 Cu3 124.9(2) . . ?
C48 O481 Gd1 115.2(2) . . ?
C482 O481 Gd1 127.8(3) . . ?
C482 O481 C48 116.2(4) . . ?
C1 O1 Gd1 140.9(3) . . ?
H1 O1 Gd1 110.4(13) . . ?
H1 O1 C1 108.2(13) . . ?
N82 O83 Gd1 124.1(3) . . ?
N72 O73 Gd1 95.8(3) . . ?
N72 O71 Gd1 97.8(3) . . ?
C43 N42 Cu3 126.0(3) . . ?
C41 N42 Cu3 113.0(3) . . ?
C41 N42 C43 121.0(4) . . ?
N62 O63 Gd1 96.6(2) . . ?
O83 N82 O84 117.6(4) . . ?
O81 N82 O84 121.9(4) . . ?
O81 N82 O83 120.4(4) . . ?
C38 N39 Cu3 125.2(3) . . ?
C40 N39 Cu3 112.4(3) . . ?
C40 N39 C38 122.4(4) . . ?
N62 O61 Gd1 95.8(2) . . ?
O73 N72 Gd1 58.5(2) . . ?
O71 N72 Gd1 57.1(2) . . ?
O71 N72 O73 115.6(4) . . ?
O74 N72 Gd1 177.8(4) . . ?
O74 N72 O73 122.6(5) . . ?
O74 N72 O71 121.7(5) . . ?
C37 C32 O31 122.6(4) . . ?
C33 C32 O31 119.5(4) . . ?
C33 C32 C37 117.9(4) . . ?
O63 N62 Gd1 57.5(2) . . ?
O61 N62 Gd1 58.3(2) . . ?
O61 N62 O63 115.5(4) . . ?
O64 N62 Gd1 175.1(4) . . ?
O64 N62 O63 122.2(4) . . ?
O64 N62 O61 122.3(4) . . ?
C38 C37 C32 125.2(4) . . ?
C36 C37 C32 118.8(4) . . ?
C36 C37 C38 116.0(4) . . ?
C48 C49 O50 116.8(4) . . ?
C44 C49 O50 124.2(4) . . ?
C44 C49 C48 119.0(4) . . ?
C49 C48 O481 114.3(4) . . ?
C47 C48 O481 124.8(4) . . ?
C47 C48 C49 120.9(4) . . ?
C37 C38 N39 124.7(4) . . ?
H38 C38 N39 117.7(3) . . ?
H38 C38 C37 117.7(2) . . ?
H43 C43 N42 117.3(3) . . ?
C44 C43 N42 125.3(4) . . ?
C44 C43 H43 117.3(2) . . ?
H36 C36 C37 119.1(3) . . ?
C35 C36 C37 121.9(4) . . ?
C35 C36 H36 119.1(3) . . ?
H33 C33 C32 119.4(2) . . ?
C34 C33 C32 121.2(5) . . ?
C34 C33 H33 119.4(3) . . ?
C43 C44 C49 124.0(4) . . ?
C45 C44 C49 118.7(4) . . ?
C45 C44 C43 117.3(4) . . ?
C45 C46 H46 119.8(3) . . ?
C47 C46 H46 119.8(3) . . ?
C47 C46 C45 120.5(4) . . ?
H41a C41 N42 110.3(3) . . ?
H41b C41 N42 110.3(2) . . ?
H41b C41 H41a 108.6 . . ?
C40 C41 N42 107.1(3) . . ?
C40 C41 H41a 110.3(3) . . ?
C40 C41 H41b 110.3(3) . . ?
C46 C45 C44 121.1(5) . . ?
H45 C45 C44 119.4(3) . . ?
H45 C45 C46 119.4(3) . . ?
C46 C47 C48 119.8(4) . . ?
H47 C47 C48 120.1(3) . . ?
H47 C47 C46 120.1(3) . . ?
C41 C40 N39 107.2(4) . . ?
H40a C40 N39 110.3(2) . . ?
H40a C40 C41 110.3(3) . . ?
H40b C40 N39 110.3(2) . . ?
H40b C40 C41 110.3(2) . . ?
H40b C40 H40a 108.5 . . ?
H34 C34 C33 119.7(3) . . ?
C35 C34 C33 120.6(5) . . ?
C35 C34 H34 119.7(3) . . ?
C34 C35 C36 119.6(4) . . ?
H35 C35 C36 120.2(3) . . ?
H35 C35 C34 120.2(3) . . ?
H48a C482 O481 109.5 . . ?
H48b C482 O481 109.5 . . ?
H48b C482 H48a 109.5 . . ?
H48c C482 O481 109.5 . . ?
H48c C482 H48a 109.5 . . ?
H48c C482 H48b 109.5 . . ?
H1a C1 O1 109.5 . . ?
H1b C1 O1 109.5 . . ?
H1b C1 H1a 109.5 . . ?
H1c C1 O1 109.5 . . ?
H1c C1 H1a 109.5 . . ?
H1c C1 H1b 109.5 . . ?

loop_
_geom_bond_atom_site_label_1
_geom_bond_atom_site_label_2
_geom_bond_distance
_geom_bond_site_symmetry_2
_geom_bond_publ_flag
Gd1 Cu3 3.3535(7) . ?
Gd1 O31 2.424(3) . ?
Gd1 O50 2.332(3) . ?
Gd1 O481 2.625(3) . ?
Gd1 O1 2.418(3) . ?
Gd1 O83 2.401(3) . ?
Gd1 O73 2.515(4) . ?
Gd1 O71 2.489(3) . ?
Gd1 O63 2.456(3) . ?
Gd1 O61 2.474(3) . ?
Gd1 N72 2.935(4) . ?
Gd1 N62 2.892(4) . ?
Cu3 O31 1.931(3) . ?
Cu3 O50 1.921(3) . ?
Cu3 N42 1.923(3) . ?
Cu3 N39 1.919(3) . ?
O31 C32 1.339(4) . ?
O50 C49 1.343(4) . ?
O481 C48 1.387(5) . ?
O481 C482 1.448(5) . ?
O1 C1 1.393(6) . ?
O1 H1 0.851(9) . ?
O84 N82 1.239(4) . ?
O83 N82 1.264(5) . ?
O73 N72 1.281(5) . ?
O71 N72 1.254(5) . ?
N42 C43 1.278(6) . ?
N42 C41 1.466(5) . ?
O63 N62 1.269(5) . ?
N82 O81 1.219(5) . ?
N39 C38 1.272(5) . ?
N39 C40 1.469(6) . ?
O61 N62 1.269(5) . ?
N72 O74 1.210(5) . ?
C32 C37 1.419(6) . ?
C32 C33 1.395(6) . ?
O64 N62 1.207(5) . ?
C37 C38 1.444(6) . ?
C37 C36 1.411(6) . ?
C49 C48 1.402(6) . ?
C49 C44 1.400(6) . ?
C48 C47 1.381(6) . ?
C38 H38 0.9300 . ?
C43 H43 0.9300 . ?
C43 C44 1.444(6) . ?
C36 H36 0.9300 . ?
C36 C35 1.354(7) . ?
C33 H33 0.9300 . ?
C33 C34 1.386(6) . ?
C44 C45 1.413(6) . ?
C46 H46 0.9300 . ?
C46 C45 1.359(7) . ?
C46 C47 1.383(7) . ?
C41 H41a 0.9700 . ?
C41 H41b 0.9700 . ?
C41 C40 1.526(7) . ?
C45 H45 0.9300 . ?
C47 H47 0.9300 . ?
C40 H40a 0.9700 . ?
C40 H40b 0.9700 . ?
C34 H34 0.9300 . ?
C34 C35 1.376(7) . ?
C35 H35 0.9300 . ?
C482 H48a 0.9600 . ?
C482 H48b 0.9600 . ?
C482 H48c 0.9600 . ?
C1 H1a 0.9600 . ?
C1 H1b 0.9600 . ?
C1 H1c 0.9600 . ?

loop_
_geom_torsion_atom_site_label_1
_geom_torsion_atom_site_label_2
_geom_torsion_atom_site_label_3
_geom_torsion_atom_site_label_4
_geom_torsion
_geom_torsion_site_symmetry_1
_geom_torsion_site_symmetry_2
_geom_torsion_site_symmetry_3
_geom_torsion_site_symmetry_4
_geom_torsion_publ_flag
Gd1 O31 C32 C37 -161.5(3) . . . . ?
Gd1 O31 C32 C33 18.4(4) . . . . ?
Gd1 O50 C49 C48 -20.9(3) . . . . ?
Gd1 O50 C49 C44 160.3(3) . . . . ?
Gd1 O481 C48 C49 15.7(3) . . . . ?
Gd1 O481 C48 C47 -164.5(3) . . . . ?
Gd1 O83 N82 O84 179.7(3) . . . . ?
Gd1 O83 N82 O81 -0.8(4) . . . . ?
Gd1 O73 N72 O71 0.8(3) . . . . ?
Gd1 O73 N72 O74 -177.8(3) . . . . ?
Gd1 O71 N72 O73 -0.8(3) . . . . ?
Gd1 O71 N72 O74 177.8(3) . . . . ?
Gd1 O63 N62 O61 7.0(3) . . . . ?
Gd1 O63 N62 O64 -174.2(3) . . . . ?
Gd1 O61 N62 O63 -7.0(3) . . . . ?
Gd1 O61 N62 O64 174.2(3) . . . . ?
Cu3 O31 C32 C37 21.4(3) . . . . ?
Cu3 O31 C32 C33 -158.6(3) . . . . ?
Cu3 O50 C49 C48 -170.8(3) . . . . ?
Cu3 O50 C49 C44 10.4(3) . . . . ?
Cu3 N42 C43 C44 -0.6(4) . . . . ?
Cu3 N42 C41 C40 -32.2(3) . . . . ?
Cu3 N39 C38 C37 -0.5(4) . . . . ?
Cu3 N39 C40 C41 -34.5(3) . . . . ?
O31 C32 C37 C38 -4.2(5) . . . . ?
O31 C32 C37 C36 177.1(4) . . . . ?
O31 C32 C33 C34 -177.3(4) . . . . ?
O50 C49 C48 O481 0.6(4) . . . . ?
O50 C49 C48 C47 -179.3(3) . . . . ?
O50 C49 C44 C43 -1.8(5) . . . . ?
O50 C49 C44 C45 178.1(4) . . . . ?
O481 C48 C49 C44 179.4(3) . . . . ?
O481 C48 C47 C46 -179.0(4) . . . . ?
N42 C43 C44 C49 -3.5(5) . . . . ?
N42 C43 C44 C45 176.6(5) . . . . ?
N42 C41 C40 N39 41.8(4) . . . . ?
N39 C38 C37 C32 -7.5(5) . . . . ?
N39 C38 C37 C36 171.2(4) . . . . ?
C32 C37 C36 C35 1.4(4) . . . . ?
C32 C33 C34 C35 -1.0(5) . . . . ?
C37 C36 C35 C34 0.2(5) . . . . ?
C49 C48 C47 C46 0.8(5) . . . . ?
C49 C44 C45 C46 1.4(5) . . . . ?
C48 C47 C46 C45 -0.1(5) . . . . ?
C43 C44 C45 C46 -178.6(4) . . . . ?
C36 C35 C34 C33 -0.5(5) . . . . ?
C44 C45 C46 C47 -1.1(5) . . . . ?

loop_
_restr_distance_atom_site_label_1
_restr_distance_atom_site_label_2
_restr_distance_site_symmetry_2
_restr_distance_target
_restr_distance_target_weight_param
_restr_distance_diff
Gd1 H1 1 2.8298 0.0200 -0.0002
O1 H1 1 0.8500 0.0100 -0.0011
C1 H1 1 1.8617 0.0200 0.0156
